data_2310967
loop_
_publ_author_name
'Smith, G.S.'
'Johnson, Q.'
'Elson, R.E.'

_publ_section_title
;
 The Crystal Structure of Uranium Pentachloride
;
_journal_name_full 'Acta Crystallographica (1,1948-23,1967)'
_journal_page_first 300
_journal_page_last 303
_journal_volume 22
_journal_year 1967
_chemical_formula_sum 'Cl10 U2'
_chemical_name_systematic '(Cl4 U Cl2 U Cl4)'
_space_group_IT_number 14
_symmetry_space_group_name_Hall '-P 2yn'
_symmetry_space_group_name_H-M 'P 1 21/n 1'
_cell_angle_alpha 90
_cell_angle_beta 91.5
_cell_angle_gamma 90
_cell_formula_units_Z 2
_cell_length_a 7.99
_cell_length_b 10.69
_cell_length_c 8.48
_cell_volume 724.055
_citation_journal_id_ASTM ACCRA9
_cod_data_source_file Smith_ACCRA9_1967_1083.cif
_cod_data_source_block Cl10U2
_cod_original_cell_volume 724.0548
_cod_original_sg_symbol_Hall '-P 2ybc (x-z,y,z)'
_cod_database_code 2310967

loop_
_symmetry_equiv_pos_as_xyz
x,y,z
-x+1/2,y+1/2,-z+1/2
-x,-y,-z
x-1/2,-y-1/2,z-1/2

loop_
_atom_site_label
_atom_site_type_symbol
_atom_site_fract_x
_atom_site_fract_y
_atom_site_fract_z
_atom_site_occupancy
_atom_site_U_iso_or_equiv
Cl3 Cl-1 0.2443 0.1267 0.2409 1 0.0
Cl5 Cl-1 -0.0464 0.3657 0.1469 1 0.0
Cl2 Cl-1 -0.1388 0.1275 0.4384 1 0.0
Cl1 Cl-1 0.0389 0.1111 -0.1374 1 0.0
Cl4 Cl-1 -0.3414 0.1265 0.0693 1 0.0
U1 U+5 -0.0523 0.1378 0.1653 1 0.0
